data_7114588
loop_
_publ_author_name
'Stefan Pelties'
'Dirk Herrmann'
'Bas de Bruin'
'Frantisek Hartl'
'Robert Wolf'

_publ_section_title
;
 Selective P4 activation by an organometallic nickel(I) radical: formation
 of a dinuclear nickel(II) tetraphosphide and related di- and
 trichalcogenides
;
_journal_name_full Chem.Commun.
_journal_page_first 7014
_journal_paper_doi 10.1039/C4CC02601B
_journal_volume 50
_journal_year 2014
_chemical_formula_moiety 'C64 H82 N4 Ni2 Te2, C6 H14'
_chemical_formula_sum 'C70 H96 N4 Ni2 Te2'
_chemical_formula_weight 1366.12
_chemical_name_systematic
;
 ?
;
_space_group_crystal_system monoclinic
_space_group_IT_number 14
_space_group_name_Hall '-P 2ybc'
_space_group_name_H-M_alt 'P 1 21/c 1'
_symmetry_space_group_name_Hall '-P 2ybc'
_symmetry_space_group_name_H-M 'P 1 21/c 1'
_atom_sites_solution_hydrogens geom
_atom_sites_solution_primary direct
_audit_creation_date 2014-01-23
_audit_creation_method
;
Olex2 1.2
(compiled 2013.12.10 svn.r2850 for OlexSys, GUI svn.r4736)
;
_cell_angle_alpha 90
_cell_angle_beta 98.0580(10)
_cell_angle_gamma 90
_cell_formula_units_Z 4
_cell_length_a 19.69630(10)
_cell_length_b 20.47330(10)
_cell_length_c 16.93030(10)
_cell_measurement_reflns_used 45790
_cell_measurement_temperature 123.01(10)
_cell_measurement_theta_max 73.5530
_cell_measurement_theta_min 3.8400
_cell_volume 6759.71(6)
_computing_cell_refinement
'CrysAlisPro, Agilent Technologies, Version 1.171.36.24 (release 03-12-2012 CrysAlis171 .NET) (compiled Dec 3 2012,18:21:49)'
_computing_data_collection
'CrysAlisPro, Agilent Technologies, Version 1.171.36.24 (release 03-12-2012 CrysAlis171 .NET) (compiled Dec 3 2012,18:21:49)'
_computing_data_reduction
'CrysAlisPro, Agilent Technologies, Version 1.171.36.24 (release 03-12-2012 CrysAlis171 .NET) (compiled Dec 3 2012,18:21:49)'
_computing_molecular_graphics 'Olex2 (Dolomanov et al., 2009)'
_computing_publication_material 'Olex2 (Dolomanov et al., 2009)'
_computing_structure_refinement 'ShelXL-2013 (Sheldrick, 2008)'
_computing_structure_solution 'SIR97 (Burla et al., 2007)'
_diffrn_ambient_temperature 123.01(10)
_diffrn_detector_area_resol_mean 10.3546
_diffrn_measured_fraction_theta_full 0.998
_diffrn_measured_fraction_theta_max 0.987
_diffrn_measurement_device_type 'SuperNova, Single source at offset), Atlas'
_diffrn_measurement_method '\w scans'
_diffrn_orient_matrix_UB_11 0.0059040000
_diffrn_orient_matrix_UB_12 -0.0618503000
_diffrn_orient_matrix_UB_13 0.0448797000
_diffrn_orient_matrix_UB_21 -0.0079702000
_diffrn_orient_matrix_UB_22 0.0421157000
_diffrn_orient_matrix_UB_23 0.0635014000
_diffrn_orient_matrix_UB_31 -0.0914252000
_diffrn_orient_matrix_UB_32 -0.0076789000
_diffrn_orient_matrix_UB_33 -0.0138185000
_diffrn_radiation_monochromator mirror
_diffrn_radiation_type CuK\a
_diffrn_radiation_wavelength 1.54178
_diffrn_reflns_av_R_equivalents 0.0472
_diffrn_reflns_av_unetI/netI 0.0233
_diffrn_reflns_Laue_measured_fraction_full 0.998
_diffrn_reflns_Laue_measured_fraction_max 0.987
_diffrn_reflns_limit_h_max 24
_diffrn_reflns_limit_h_min -24
_diffrn_reflns_limit_k_max 25
_diffrn_reflns_limit_k_min -25
_diffrn_reflns_limit_l_max 17
_diffrn_reflns_limit_l_min -20
_diffrn_reflns_number 88776
_diffrn_reflns_point_group_measured_fraction_full 0.998
_diffrn_reflns_point_group_measured_fraction_max 0.987
_diffrn_reflns_theta_full 67.679
_diffrn_reflns_theta_max 73.632
_diffrn_reflns_theta_min 3.129
_diffrn_source 'SuperNova (Cu) X-ray Source'
_exptl_absorpt_coefficient_mu 7.667
_exptl_absorpt_correction_T_max 1.00000
_exptl_absorpt_correction_T_min 1.00000
_exptl_absorpt_correction_type multi-scan
_exptl_absorpt_process_details
'CrysAlisPro, Agilent Technologies, Version 1.171.36.24 (release 03-12-2012 CrysAlis171 .NET) (compiled Dec 3 2012,18:21:49) Empirical absorption correction using spherical harmonics, implemented in SCALE3 ABSPACK scaling algorithm.'
_exptl_crystal_colour 'dark brown'
_exptl_crystal_colour_modifier dark
_exptl_crystal_colour_primary brown
_exptl_crystal_density_diffrn 1.342
_exptl_crystal_description block
_exptl_crystal_F_000 2816
_exptl_crystal_size_max 0.2
_exptl_crystal_size_mid 0.05
_exptl_crystal_size_min 0.05
_refine_diff_density_max 2.469
_refine_diff_density_min -0.752
_refine_diff_density_rms 0.070
_refine_ls_extinction_method none
_refine_ls_goodness_of_fit_ref 1.037
_refine_ls_hydrogen_treatment constr
_refine_ls_matrix_type full
_refine_ls_number_parameters 703
_refine_ls_number_reflns 13479
_refine_ls_number_restraints 0
_refine_ls_restrained_S_all 1.037
_refine_ls_R_factor_all 0.0302
_refine_ls_R_factor_gt 0.0277
_refine_ls_shift/su_max 0.002
_refine_ls_shift/su_mean 0.000
_refine_ls_structure_factor_coef Fsqd
_refine_ls_weighting_details 'w=1/[\s^2^(Fo^2^)+(0.0405P)^2^+5.4258P] where P=(Fo^2^+2Fc^2^)/3'
_refine_ls_weighting_scheme calc
_refine_ls_wR_factor_gt 0.0717
_refine_ls_wR_factor_ref 0.0735
_reflns_Friedel_coverage 0.000
_reflns_number_gt 12622
_reflns_number_total 13479
_reflns_threshold_expression 'I > 2\s(I)'
_cod_data_source_file c4cc02601b2.cif
_cod_data_source_block 6-Te
_cod_database_code 7114588
_shelxl_version_number 2013-4
_chemical_oxdiff_formula 'C64 H82 N4 Ni2 Te2'
_shelx_space_group_comment
;
The symmetry employed for this shelxl refinement is uniquely defined
by the following loop, which should always be used as a source of
symmetry information in preference to the above space-group names.
They are only intended as comments.
;
_reflns_odcompleteness_completeness 99.73
_reflns_odcompleteness_iscentric 1
_reflns_odcompleteness_theta 66.97
_olex2_refinement_description
;
1. Others
 Fixed Uiso: H2(0.027) H3(0.03) H4(0.029) H5(0.028) H6(0.027) H7(0.028)
 H8(0.03) H11(0.037) H12(0.042) H13(0.037) H15(0.037) H16A(0.071) H16B(0.071)
 H16C(0.071) H17A(0.065) H17B(0.065) H17C(0.065) H18(0.033) H19A(0.056)
 H19B(0.056) H19C(0.056) H20A(0.068) H20B(0.068) H20C(0.068) H23(0.035)
 H24(0.039) H25(0.035) H27(0.035) H28A(0.063) H28B(0.063) H28C(0.063)
 H29A(0.065) H29B(0.065) H29C(0.065) H30(0.033) H31A(0.057) H31B(0.057)
 H31C(0.057) H32A(0.061) H32B(0.061) H32C(0.061) H34(0.024) H35(0.025)
 H36(0.032) H37(0.032) H38(0.032) H39(0.032) H40(0.033) H43(0.029) H44(0.034)
 H45(0.031) H47(0.03) H48A(0.053) H48B(0.053) H48C(0.053) H49A(0.055)
 H49B(0.055) H49C(0.055) H50(0.026) H51A(0.044) H51B(0.044) H51C(0.044)
 H52A(0.048) H52B(0.048) H52C(0.048) H55(0.028) H56(0.03) H57(0.027) H59(0.029)
 H60A(0.059) H60B(0.059) H60C(0.059) H61A(0.048) H61B(0.048) H61C(0.048)
 H62(0.026) H63A(0.049) H63B(0.049) H63C(0.049) H64A(0.045) H64B(0.045)
 H64C(0.045) H10A(0.126) H10B(0.126) H10C(0.126) H10D(0.101) H10E(0.101)
 H10F(0.102) H10G(0.102) H10H(0.104) H10I(0.104) H10J(0.156) H10K(0.156)
 H10L(0.165) H10M(0.165) H10N(0.165)
 Fixed X: H2(0.3112) H3(0.4346) H4(0.2737) H5(0.228) H6(0.3297) H7(0.4371)
 H8(0.403) H11(0.0955) H12(0.0443) H13(0.107) H15(0.273) H16A(0.2136)
 H16B(0.1434) H16C(0.1921) H17A(0.2478) H17B(0.2523) H17C(0.1806) H18(0.2884)
 H19A(0.244) H19B(0.2225) H19C(0.1694) H20A(0.2592) H20B(0.1862) H20C(0.2513)
 H23(0.5765) H24(0.652) H25(0.6186) H27(0.4) H28A(0.4179) H28B(0.4382)
 H28C(0.4954) H29A(0.4271) H29B(0.505) H29C(0.4524) H30(0.4528) H31A(0.5159)
 H31B(0.5787) H31C(0.5108) H32A(0.5149) H32B(0.5068) H32C(0.5765) H34(0.2355)
 H35(0.1805) H36(0.0398) H37(0.1079) H38(0.1851) H39(0.1511) H40(0.0611)
 H43(0.1758) H44(0.2906) H45(0.3719) H47(0.1042) H48A(0.0395) H48B(0.0952)
 H48C(0.1132) H49A(0.0177) H49B(0.0774) H49C(0.0704) H50(0.3439) H51A(0.4215)
 H51B(0.3479) H51C(0.404) H52A(0.4594) H52B(0.4458) H52C(0.4122) H55(-0.0359)
 H56(0.0103) H57(0.1271) H59(0.0534) H60A(-0.0106) H60B(0.0523) H60C(-0.0212)
 H61A(-0.0645) H61B(-0.0795) H61C(-0.0393) H62(0.2516) H63A(0.3044)
 H63B(0.2335) H63C(0.2453) H64A(0.2997) H64B(0.2361) H64C(0.2294) H10A(0.4026)
 H10B(0.3698) H10C(0.3699) H10D(0.3001) H10E(0.3002) H10F(0.2415) H10G(0.2438)
 H10H(0.1685) H10I(0.1702) H10J(0.1127) H10K(0.1148) H10L(0.006) H10M(0.0381)
 H10N(0.036)
 Fixed Y: H2(-0.2442) H3(-0.2514) H4(-0.1104) H5(-0.2193) H6(-0.2893) H7(-
 0.2307) H8(-0.1191) H11(-0.2694) H12(-0.1762) H13(-0.1002) H15(-0.3035) H16A(-
 0.3861) H16B(-0.3549) H16C(-0.3176) H17A(-0.3998) H17B(-0.3403) H17C(-0.3678)
 H18(-0.0976) H19A(0.0051) H19B(-0.0119) H19C(-0.0192) H20A(-0.0817) H20B(-
 0.111) H20C(-0.1555) H23(-0.326) H24(-0.2398) H25(-0.1401) H27(-0.3203) H28A(-
 0.4106) H28B(-0.3459) H28C(-0.3914) H29A(-0.4205) H29B(-0.4014) H29C(-0.3622)
 H30(-0.0988) H31A(-0.0029) H31B(-0.0443) H31C(-0.0433) H32A(-0.058) H32B(-
 0.134) H32C(-0.1037) H34(0.2794) H35(0.2742) H36(0.0604) H37(-0.0111) H38(-
 0.0799) H39(-0.0626) H40(0.0228) H43(0.1356) H44(0.138) H45(0.159) H47(0.1437)
 H48A(0.2337) H48B(0.2488) H48C(0.2558) H49A(0.1241) H49B(0.0737) H49C(0.1332)
 H50(0.1819) H51A(0.2674) H51B(0.2854) H51C(0.2617) H52A(0.1538) H52B(0.1434)
 H52C(0.0964) H55(0.1488) H56(0.0908) H57(0.0755) H59(0.2031) H60A(0.2984)
 H60B(0.2945) H60C(0.2765) H61A(0.2001) H61B(0.1739) H61C(0.1304) H62(0.1221)
 H63A(0.1621) H63B(0.1608) H63C(0.2089) H64A(0.0437) H64B(0.0142) H64C(0.0366)
 H10A(0.0319) H10B(0.0492) H10C(0.101) H10D(-0.0153) H10E(0.0362) H10F(0.1076)
 H10G(0.0587) H10H(0.0391) H10I(-0.009) H10J(0.1132) H10K(0.0655) H10L(0.0651)
 H10M(-0.0046) H10N(0.0436)
 Fixed Z: H2(0.1301) H3(0.1763) H4(0.5239) H5(0.4743) H6(0.4553) H7(0.5172)
 H8(0.5558) H11(0.2887) H12(0.2323) H13(0.1745) H15(0.3218) H16A(0.3789)
 H16B(0.3426) H16C(0.4088) H17A(0.248) H17B(0.1907) H17C(0.2043) H18(0.1819)
 H19A(0.1401) H19B(0.2234) H19C(0.1457) H20A(0.0434) H20B(0.0474) H20C(0.065)
 H23(0.4306) H24(0.4401) H25(0.3846) H27(0.3486) H28A(0.4341) H28B(0.4812)
 H28C(0.4558) H29A(0.2931) H29B(0.305) H29C(0.2447) H30(0.2867) H31A(0.3181)
 H31B(0.3573) H31C(0.3957) H32A(0.1886) H32B(0.1812) H32C(0.2203) H34(0.4071)
 H35(0.5279) H36(0.3758) H37(0.2948) H38(0.3921) H39(0.5292) H40(0.5185)
 H43(0.1361) H44(0.1219) H45(0.2301) H47(0.3141) H48A(0.26) H48B(0.2049)
 H48C(0.2977) H49A(0.2072) H49B(0.2056) H49C(0.1467) H50(0.4307) H51A(0.4153)
 H51B(0.3729) H51C(0.3223) H52A(0.43) H52B(0.3374) H52C(0.3939) H55(0.5864)
 H56(0.6974) H57(0.7254) H59(0.4302) H60A(0.4445) H60B(0.5122) H60C(0.5307)
 H61A(0.3834) H61B(0.4662) H61C(0.4123) H62(0.6028) H63A(0.7268) H63B(0.7589)
 H63C(0.69) H64A(0.6952) H64B(0.6408) H64C(0.728) H10A(-0.0594) H10B(0.0171)
 H10C(-0.0511) H10D(-0.0659) H10E(-0.134) H10F(-0.0666) H10G(0.0042) H10H(-
 0.1444) H10I(-0.0727) H10J(-0.079) H10K(-0.0069) H10L(-0.0799) H10M(-0.0845)
 H10N(-0.1568)
;

loop_
_space_group_symop_operation_xyz
'x, y, z'
'-x, y+1/2, -z+1/2'
'-x, -y, -z'
'x, -y-1/2, z-1/2'

loop_
_atom_site_label
_atom_site_type_symbol
_atom_site_fract_x
_atom_site_fract_y
_atom_site_fract_z
_atom_site_U_iso_or_equiv
_atom_site_adp_type
_atom_site_occupancy
_atom_site_site_symmetry_order
_atom_site_calc_flag
_atom_site_refinement_flags_posn
_atom_site_refinement_flags_adp
C1 C 0.35113(11) -0.19534(10) 0.30835(13) 0.0166(4) Uani 1 1 d . .
C2 C 0.33349(12) -0.23246(11) 0.18012(14) 0.0224(5) Uani 1 1 d . .
H2 H 0.3112 -0.2442 0.1301 0.027 Uiso 1 1 calc R U
C3 C 0.40105(12) -0.23648(12) 0.20553(14) 0.0246(5) Uani 1 1 d . .
H3 H 0.4346 -0.2514 0.1763 0.030 Uiso 1 1 calc R U
C4 C 0.29973(12) -0.14724(12) 0.51645(14) 0.0243(5) Uani 1 1 d . .
H4 H 0.2737 -0.1104 0.5239 0.029 Uiso 1 1 calc R U
C5 C 0.27394(12) -0.20776(12) 0.48650(14) 0.0235(5) Uani 1 1 d . .
H5 H 0.2280 -0.2193 0.4743 0.028 Uiso 1 1 calc R U
C6 C 0.33150(12) -0.24797(11) 0.47833(14) 0.0222(5) Uani 1 1 d . .
H6 H 0.3297 -0.2893 0.4553 0.027 Uiso 1 1 calc R U
C7 C 0.39274(12) -0.21417(12) 0.51154(14) 0.0232(5) Uani 1 1 d . .
H7 H 0.4371 -0.2307 0.5172 0.028 Uiso 1 1 calc R U
C8 C 0.37348(13) -0.15186(12) 0.53375(14) 0.0252(5) Uani 1 1 d . .
H8 H 0.4030 -0.1191 0.5558 0.030 Uiso 1 1 calc R U
C9 C 0.23034(11) -0.19870(11) 0.23931(13) 0.0177(4) Uani 1 1 d . .
C10 C 0.19224(12) -0.24829(12) 0.27026(14) 0.0233(5) Uani 1 1 d . .
C11 C 0.12198(13) -0.23825(13) 0.26723(16) 0.0306(5) Uani 1 1 d . .
H11 H 0.0955 -0.2694 0.2887 0.037 Uiso 1 1 calc R U
C12 C 0.09114(13) -0.18256(14) 0.23275(18) 0.0350(6) Uani 1 1 d . .
H12 H 0.0443 -0.1762 0.2323 0.042 Uiso 1 1 calc R U
C13 C 0.12898(13) -0.13654(13) 0.19920(16) 0.0306(6) Uani 1 1 d . .
H13 H 0.1070 -0.1002 0.1745 0.037 Uiso 1 1 calc R U
C14 C 0.19969(12) -0.14305(11) 0.20139(14) 0.0209(4) Uani 1 1 d . .
C15 C 0.22544(14) -0.31258(12) 0.29900(16) 0.0309(6) Uani 1 1 d . .
H15 H 0.2730 -0.3035 0.3218 0.037 Uiso 1 1 calc R U
C16 C 0.19037(18) -0.34588(16) 0.36329(19) 0.0472(8) Uani 1 1 d . .
H16A H 0.2136 -0.3861 0.3789 0.071 Uiso 1 1 calc R U
H16B H 0.1434 -0.3549 0.3426 0.071 Uiso 1 1 calc R U
H16C H 0.1921 -0.3176 0.4088 0.071 Uiso 1 1 calc R U
C17 C 0.22666(18) -0.35947(14) 0.2290(2) 0.0433(7) Uani 1 1 d . .
H17A H 0.2478 -0.3998 0.2480 0.065 Uiso 1 1 calc R U
H17B H 0.2523 -0.3403 0.1907 0.065 Uiso 1 1 calc R U
H17C H 0.1806 -0.3678 0.2043 0.065 Uiso 1 1 calc R U
C18 C 0.23999(14) -0.09436(11) 0.15903(15) 0.0274(5) Uani 1 1 d . .
H18 H 0.2884 -0.0976 0.1819 0.033 Uiso 1 1 calc R U
C19 C 0.21680(17) -0.02347(13) 0.16789(19) 0.0375(6) Uani 1 1 d . .
H19A H 0.2440 0.0051 0.1401 0.056 Uiso 1 1 calc R U
H19B H 0.2225 -0.0119 0.2234 0.056 Uiso 1 1 calc R U
H19C H 0.1694 -0.0192 0.1457 0.056 Uiso 1 1 calc R U
C20 C 0.2336(2) -0.11228(15) 0.07041(17) 0.0456(8) Uani 1 1 d . .
H20A H 0.2592 -0.0817 0.0434 0.068 Uiso 1 1 calc R U
H20B H 0.1862 -0.1110 0.0474 0.068 Uiso 1 1 calc R U
H20C H 0.2513 -0.1555 0.0650 0.068 Uiso 1 1 calc R U
C21 C 0.47774(11) -0.21952(11) 0.33168(14) 0.0208(4) Uani 1 1 d . .
C22 C 0.49578(12) -0.28002(12) 0.36695(15) 0.0238(5) Uani 1 1 d . .
C23 C 0.56245(13) -0.28625(13) 0.40726(15) 0.0290(5) Uani 1 1 d . .
H23 H 0.5765 -0.3260 0.4306 0.035 Uiso 1 1 calc R U
C24 C 0.60781(13) -0.23453(14) 0.41312(16) 0.0321(6) Uani 1 1 d . .
H24 H 0.6520 -0.2398 0.4401 0.039 Uiso 1 1 calc R U
C25 C 0.58794(12) -0.17483(13) 0.37906(16) 0.0293(5) Uani 1 1 d . .
H25 H 0.6186 -0.1401 0.3846 0.035 Uiso 1 1 calc R U
C26 C 0.52250(11) -0.16598(12) 0.33649(14) 0.0227(5) Uani 1 1 d . .
C27 C 0.44660(13) -0.33765(12) 0.36172(17) 0.0295(5) Uani 1 1 d . .
H27 H 0.4000 -0.3203 0.3486 0.035 Uiso 1 1 calc R U
C28 C 0.44982(16) -0.37485(14) 0.4406(2) 0.0418(7) Uani 1 1 d . .
H28A H 0.4179 -0.4106 0.4341 0.063 Uiso 1 1 calc R U
H28B H 0.4382 -0.3459 0.4812 0.063 Uiso 1 1 calc R U
H28C H 0.4954 -0.3914 0.4558 0.063 Uiso 1 1 calc R U
C29 C 0.45894(17) -0.38486(15) 0.2949(2) 0.0436(7) Uani 1 1 d . .
H29A H 0.4271 -0.4205 0.2931 0.065 Uiso 1 1 calc R U
H29B H 0.5050 -0.4014 0.3050 0.065 Uiso 1 1 calc R U
H29C H 0.4524 -0.3622 0.2447 0.065 Uiso 1 1 calc R U
C30 C 0.50302(12) -0.10135(12) 0.29548(16) 0.0272(5) Uani 1 1 d . .
H30 H 0.4528 -0.0988 0.2867 0.033 Uiso 1 1 calc R U
C31 C 0.52960(14) -0.04249(13) 0.3464(2) 0.0381(7) Uani 1 1 d . .
H31A H 0.5159 -0.0029 0.3181 0.057 Uiso 1 1 calc R U
H31B H 0.5787 -0.0443 0.3573 0.057 Uiso 1 1 calc R U
H31C H 0.5108 -0.0433 0.3957 0.057 Uiso 1 1 calc R U
C32 C 0.52758(16) -0.09904(15) 0.21381(19) 0.0406(7) Uani 1 1 d . .
H32A H 0.5149 -0.0580 0.1886 0.061 Uiso 1 1 calc R U
H32B H 0.5068 -0.1340 0.1812 0.061 Uiso 1 1 calc R U
H32C H 0.5765 -0.1037 0.2203 0.061 Uiso 1 1 calc R U
C33 C 0.18494(10) 0.13687(10) 0.44227(13) 0.0165(4) Uani 1 1 d . .
C34 C 0.21698(11) 0.24241(11) 0.42780(14) 0.0204(4) Uani 1 1 d . .
H34 H 0.2355 0.2794 0.4071 0.024 Uiso 1 1 calc R U
C35 C 0.18678(11) 0.23971(11) 0.49399(14) 0.0207(4) Uani 1 1 d . .
H35 H 0.1805 0.2742 0.5279 0.025 Uiso 1 1 calc R U
C36 C 0.06953(12) 0.02708(11) 0.39563(17) 0.0270(5) Uani 1 1 d . .
H36 H 0.0398 0.0604 0.3758 0.032 Uiso 1 1 calc R U
C37 C 0.10927(12) -0.01177(12) 0.34988(16) 0.0267(5) Uani 1 1 d . .
H37 H 0.1079 -0.0111 0.2948 0.032 Uiso 1 1 calc R U
C38 C 0.15120(12) -0.05158(11) 0.40448(17) 0.0266(5) Uani 1 1 d . .
H38 H 0.1851 -0.0799 0.3921 0.032 Uiso 1 1 calc R U
C39 C 0.13263(13) -0.04102(11) 0.48274(16) 0.0269(5) Uani 1 1 d . .
H39 H 0.1511 -0.0626 0.5292 0.032 Uiso 1 1 calc R U
C40 C 0.08250(12) 0.00680(12) 0.47688(16) 0.0272(5) Uani 1 1 d . .
H40 H 0.0611 0.0228 0.5185 0.033 Uiso 1 1 calc R U
C41 C 0.23740(11) 0.16576(10) 0.31972(13) 0.0173(4) Uani 1 1 d . .
C42 C 0.18655(12) 0.15486(10) 0.25405(14) 0.0199(4) Uani 1 1 d . .
C43 C 0.20819(13) 0.14396(11) 0.18036(14) 0.0241(5) Uani 1 1 d . .
H43 H 0.1758 0.1356 0.1361 0.029 Uiso 1 1 calc R U
C44 C 0.27714(14) 0.14537(12) 0.17171(15) 0.0283(5) Uani 1 1 d . .
H44 H 0.2906 0.1380 0.1219 0.034 Uiso 1 1 calc R U
C45 C 0.32590(13) 0.15775(12) 0.23683(15) 0.0257(5) Uani 1 1 d . .
H45 H 0.3719 0.1590 0.2301 0.031 Uiso 1 1 calc R U
C46 C 0.30766(11) 0.16839(10) 0.31241(14) 0.0197(4) Uani 1 1 d . .
C47 C 0.11056(12) 0.15973(12) 0.26111(15) 0.0247(5) Uani 1 1 d . .
H47 H 0.1042 0.1437 0.3141 0.030 Uiso 1 1 calc R U
C48 C 0.08749(14) 0.23117(14) 0.25539(19) 0.0355(6) Uani 1 1 d . .
H48A H 0.0395 0.2337 0.2600 0.053 Uiso 1 1 calc R U
H48B H 0.0952 0.2488 0.2049 0.053 Uiso 1 1 calc R U
H48C H 0.1132 0.2558 0.2977 0.053 Uiso 1 1 calc R U
C49 C 0.06477(14) 0.11888(14) 0.19942(18) 0.0365(6) Uani 1 1 d . .
H49A H 0.0177 0.1241 0.2072 0.055 Uiso 1 1 calc R U
H49B H 0.0774 0.0737 0.2056 0.055 Uiso 1 1 calc R U
H49C H 0.0704 0.1332 0.1467 0.055 Uiso 1 1 calc R U
C50 C 0.36331(11) 0.18563(11) 0.38070(15) 0.0220(5) Uani 1 1 d . .
H50 H 0.3439 0.1819 0.4307 0.026 Uiso 1 1 calc R U
C51 C 0.38634(13) 0.25674(12) 0.37198(16) 0.0292(5) Uani 1 1 d . .
H51A H 0.4215 0.2674 0.4153 0.044 Uiso 1 1 calc R U
H51B H 0.3479 0.2854 0.3729 0.044 Uiso 1 1 calc R U
H51C H 0.4040 0.2617 0.3223 0.044 Uiso 1 1 calc R U
C52 C 0.42606(12) 0.14056(14) 0.38601(18) 0.0317(6) Uani 1 1 d . .
H52A H 0.4594 0.1538 0.4300 0.048 Uiso 1 1 calc R U
H52B H 0.4458 0.1434 0.3374 0.048 Uiso 1 1 calc R U
H52C H 0.4122 0.0964 0.3939 0.048 Uiso 1 1 calc R U
C53 C 0.12340(11) 0.15389(10) 0.55930(13) 0.0174(4) Uani 1 1 d . .
C54 C 0.05255(11) 0.16552(11) 0.54200(14) 0.0198(4) Uani 1 1 d . .
C55 C 0.01116(11) 0.14164(12) 0.59583(15) 0.0231(5) Uani 1 1 d . .
H55 H -0.0359 0.1488 0.5864 0.028 Uiso 1 1 calc R U
C56 C 0.03889(12) 0.10746(12) 0.66304(15) 0.0247(5) Uani 1 1 d . .
H56 H 0.0103 0.0908 0.6974 0.030 Uiso 1 1 calc R U
C57 C 0.10902(12) 0.09794(11) 0.67947(14) 0.0226(5) Uani 1 1 d . .
H57 H 0.1271 0.0755 0.7254 0.027 Uiso 1 1 calc R U
C58 C 0.15309(11) 0.12138(11) 0.62820(14) 0.0188(4) Uani 1 1 d . .
C59 C 0.02092(12) 0.20358(12) 0.46907(15) 0.0241(5) Uani 1 1 d . .
H59 H 0.0534 0.2031 0.4302 0.029 Uiso 1 1 calc R U
C60 C 0.00926(16) 0.27490(13) 0.4912(2) 0.0392(6) Uani 1 1 d . .
H60A H -0.0106 0.2984 0.4445 0.059 Uiso 1 1 calc R U
H60B H 0.0523 0.2945 0.5122 0.059 Uiso 1 1 calc R U
H60C H -0.0212 0.2765 0.5307 0.059 Uiso 1 1 calc R U
C61 C -0.04693(13) 0.17425(13) 0.42901(17) 0.0319(6) Uani 1 1 d . .
H61A H -0.0645 0.2001 0.3834 0.048 Uiso 1 1 calc R U
H61B H -0.0795 0.1739 0.4662 0.048 Uiso 1 1 calc R U
H61C H -0.0393 0.1304 0.4123 0.048 Uiso 1 1 calc R U
C62 C 0.23011(11) 0.11421(11) 0.65074(14) 0.0214(4) Uani 1 1 d . .
H62 H 0.2516 0.1221 0.6028 0.026 Uiso 1 1 calc R U
C63 C 0.25572(13) 0.16636(13) 0.71233(17) 0.0325(6) Uani 1 1 d . .
H63A H 0.3044 0.1621 0.7268 0.049 Uiso 1 1 calc R U
H63B H 0.2335 0.1608 0.7589 0.049 Uiso 1 1 calc R U
H63C H 0.2453 0.2089 0.6900 0.049 Uiso 1 1 calc R U
C64 C 0.25075(14) 0.04582(13) 0.68155(17) 0.0301(5) Uani 1 1 d . .
H64A H 0.2997 0.0437 0.6952 0.045 Uiso 1 1 calc R U
H64B H 0.2361 0.0142 0.6408 0.045 Uiso 1 1 calc R U
H64C H 0.2294 0.0366 0.7280 0.045 Uiso 1 1 calc R U
C100 C 0.3663(3) 0.0553(2) -0.0395(3) 0.0842(15) Uani 1 1 d . .
H10A H 0.4026 0.0319 -0.0594 0.126 Uiso 1 1 calc R U
H10B H 0.3698 0.0492 0.0171 0.126 Uiso 1 1 calc R U
H10C H 0.3699 0.1010 -0.0511 0.126 Uiso 1 1 calc R U
C101 C 0.3019(3) 0.0312(3) -0.0768(3) 0.0840(15) Uani 1 1 d . .
H10D H 0.3001 -0.0153 -0.0659 0.101 Uiso 1 1 calc R U
H10E H 0.3002 0.0362 -0.1340 0.101 Uiso 1 1 calc R U
C102 C 0.2402(3) 0.0616(2) -0.0534(3) 0.0847(16) Uani 1 1 d . .
H10F H 0.2415 0.1076 -0.0666 0.102 Uiso 1 1 calc R U
H10G H 0.2438 0.0587 0.0042 0.102 Uiso 1 1 calc R U
C103 C 0.1719(3) 0.0369(3) -0.0867(3) 0.0865(16) Uani 1 1 d . .
H10H H 0.1685 0.0391 -0.1444 0.104 Uiso 1 1 calc R U
H10I H 0.1702 -0.0090 -0.0727 0.104 Uiso 1 1 calc R U
C104 C 0.1115(4) 0.0675(3) -0.0645(5) 0.130(3) Uani 1 1 d . .
H10J H 0.1127 0.1132 -0.0790 0.156 Uiso 1 1 calc R U
H10K H 0.1148 0.0655 -0.0069 0.156 Uiso 1 1 calc R U
C105 C 0.0414(3) 0.0404(3) -0.0997(4) 0.110(2) Uani 1 1 d . .
H10L H 0.0060 0.0651 -0.0799 0.165 Uiso 1 1 calc R U
H10M H 0.0381 -0.0046 -0.0845 0.165 Uiso 1 1 calc R U
H10N H 0.0360 0.0436 -0.1568 0.165 Uiso 1 1 calc R U
N1 N 0.30342(9) -0.20737(9) 0.24299(11) 0.0170(3) Uani 1 1 d . .
N2 N 0.41137(9) -0.21420(9) 0.28364(11) 0.0185(4) Uani 1 1 d . .
N3 N 0.21557(9) 0.17995(9) 0.39600(11) 0.0167(3) Uani 1 1 d . .
N4 N 0.16674(9) 0.17529(9) 0.50200(11) 0.0171(4) Uani 1 1 d . .
Ni1 Ni 0.33820(2) -0.16293(2) 0.40863(2) 0.01632(8) Uani 1 1 d . .
Ni2 Ni 0.17438(2) 0.04616(2) 0.43384(2) 0.01696(8) Uani 1 1 d . .
Te1 Te 0.33963(2) -0.04859(2) 0.36110(2) 0.02275(5) Uani 1 1 d . .
Te2 Te 0.29917(2) 0.03114(2) 0.47319(2) 0.01887(4) Uani 1 1 d . .

loop_
_atom_site_aniso_label
_atom_site_aniso_U_11
_atom_site_aniso_U_22
_atom_site_aniso_U_33
_atom_site_aniso_U_23
_atom_site_aniso_U_13
_atom_site_aniso_U_12
C1 0.0187(10) 0.0137(9) 0.0170(11) 0.0023(8) 0.0010(8) -0.0014(7)
C2 0.0250(11) 0.0277(11) 0.0144(11) -0.0060(9) 0.0022(9) 0.0013(9)
C3 0.0243(11) 0.0324(12) 0.0179(11) -0.0084(9) 0.0060(9) 0.0024(9)
C4 0.0305(12) 0.0280(11) 0.0159(11) 0.0028(9) 0.0089(9) 0.0079(9)
C5 0.0246(11) 0.0282(11) 0.0187(11) 0.0062(9) 0.0060(9) -0.0019(9)
C6 0.0305(12) 0.0209(10) 0.0158(11) 0.0030(8) 0.0053(9) -0.0003(9)
C7 0.0231(11) 0.0293(11) 0.0170(11) 0.0044(9) 0.0021(9) 0.0034(9)
C8 0.0308(12) 0.0310(12) 0.0134(11) -0.0018(9) 0.0011(9) -0.0018(10)
C9 0.0181(10) 0.0215(10) 0.0131(10) -0.0042(8) 0.0006(8) -0.0009(8)
C10 0.0244(11) 0.0272(12) 0.0177(11) -0.0029(9) 0.0005(9) -0.0062(9)
C11 0.0248(12) 0.0375(13) 0.0303(14) -0.0099(11) 0.0062(10) -0.0114(10)
C12 0.0183(11) 0.0423(15) 0.0439(16) -0.0200(13) 0.0028(11) -0.0007(10)
C13 0.0266(12) 0.0297(12) 0.0328(14) -0.0110(11) -0.0051(10) 0.0080(10)
C14 0.0240(11) 0.0214(10) 0.0160(11) -0.0054(8) -0.0014(8) 0.0025(8)
C15 0.0335(13) 0.0273(12) 0.0293(14) 0.0069(10) -0.0043(11) -0.0109(10)
C16 0.063(2) 0.0419(16) 0.0352(16) 0.0111(13) -0.0001(15) -0.0227(15)
C17 0.0556(18) 0.0260(13) 0.0475(18) 0.0009(12) 0.0045(15) 0.0013(12)
C18 0.0388(13) 0.0206(11) 0.0233(12) 0.0048(9) 0.0063(10) 0.0063(10)
C19 0.0535(17) 0.0212(12) 0.0376(16) 0.0044(11) 0.0062(13) 0.0091(11)
C20 0.078(2) 0.0364(15) 0.0241(15) 0.0043(12) 0.0137(14) 0.0129(15)
C21 0.0181(10) 0.0272(11) 0.0173(11) -0.0025(9) 0.0034(8) 0.0027(8)
C22 0.0230(11) 0.0280(11) 0.0213(12) -0.0023(9) 0.0058(9) 0.0038(9)
C23 0.0272(12) 0.0352(13) 0.0244(13) 0.0009(10) 0.0027(10) 0.0119(10)
C24 0.0202(11) 0.0479(15) 0.0265(13) -0.0074(11) -0.0028(10) 0.0078(10)
C25 0.0189(11) 0.0374(13) 0.0309(14) -0.0105(11) 0.0012(10) -0.0001(9)
C26 0.0199(10) 0.0278(11) 0.0212(12) -0.0054(9) 0.0055(9) 0.0009(9)
C27 0.0309(12) 0.0244(11) 0.0343(14) 0.0013(10) 0.0089(11) 0.0033(10)
C28 0.0464(16) 0.0315(14) 0.0503(19) 0.0120(13) 0.0162(14) 0.0091(12)
C29 0.0477(17) 0.0330(14) 0.0528(19) -0.0103(13) 0.0164(15) -0.0034(12)
C30 0.0215(11) 0.0261(12) 0.0349(14) -0.0029(10) 0.0068(10) 0.0000(9)
C31 0.0298(13) 0.0302(13) 0.0543(19) -0.0086(12) 0.0061(13) -0.0062(10)
C32 0.0431(15) 0.0381(15) 0.0437(17) 0.0091(13) 0.0172(13) 0.0089(12)
C33 0.0116(9) 0.0208(10) 0.0169(10) 0.0011(8) 0.0010(8) -0.0013(7)
C34 0.0229(10) 0.0169(10) 0.0217(11) 0.0004(8) 0.0039(9) -0.0045(8)
C35 0.0234(10) 0.0159(10) 0.0231(12) -0.0025(8) 0.0051(9) -0.0033(8)
C36 0.0172(10) 0.0220(11) 0.0415(15) -0.0011(10) 0.0034(10) -0.0043(8)
C37 0.0263(11) 0.0258(11) 0.0282(13) -0.0059(10) 0.0043(10) -0.0097(9)
C38 0.0225(11) 0.0179(10) 0.0410(15) -0.0064(10) 0.0103(10) -0.0041(8)
C39 0.0278(12) 0.0217(11) 0.0316(14) 0.0053(10) 0.0050(10) -0.0099(9)
C40 0.0233(11) 0.0262(11) 0.0345(14) -0.0069(10) 0.0129(10) -0.0117(9)
C41 0.0199(10) 0.0152(9) 0.0176(11) 0.0016(8) 0.0049(8) -0.0016(7)
C42 0.0248(11) 0.0149(9) 0.0197(11) 0.0033(8) 0.0023(9) -0.0029(8)
C43 0.0338(12) 0.0209(10) 0.0170(11) -0.0001(9) 0.0013(9) -0.0043(9)
C44 0.0409(14) 0.0260(11) 0.0201(12) -0.0028(9) 0.0120(10) -0.0026(10)
C45 0.0274(12) 0.0256(11) 0.0264(13) 0.0000(9) 0.0115(10) -0.0016(9)
C46 0.0213(10) 0.0168(9) 0.0222(12) 0.0023(8) 0.0069(9) -0.0029(8)
C47 0.0212(11) 0.0288(12) 0.0227(12) 0.0047(9) -0.0017(9) -0.0031(9)
C48 0.0283(13) 0.0344(14) 0.0427(16) 0.0037(12) 0.0013(11) 0.0043(10)
C49 0.0306(13) 0.0405(15) 0.0349(15) 0.0031(12) -0.0079(11) -0.0081(11)
C50 0.0187(10) 0.0248(11) 0.0232(12) 0.0030(9) 0.0052(9) -0.0039(8)
C51 0.0275(12) 0.0294(12) 0.0295(13) 0.0014(10) 0.0005(10) -0.0113(10)
C52 0.0186(11) 0.0382(14) 0.0393(15) 0.0070(12) 0.0075(10) -0.0015(10)
C53 0.0195(10) 0.0172(9) 0.0165(11) -0.0033(8) 0.0061(8) -0.0044(8)
C54 0.0194(10) 0.0208(10) 0.0195(11) -0.0038(8) 0.0035(8) -0.0030(8)
C55 0.0173(10) 0.0273(11) 0.0255(12) -0.0048(9) 0.0063(9) -0.0050(8)
C56 0.0254(11) 0.0279(11) 0.0229(12) -0.0026(9) 0.0110(9) -0.0085(9)
C57 0.0266(11) 0.0246(11) 0.0174(11) 0.0014(9) 0.0053(9) -0.0026(9)
C58 0.0195(10) 0.0192(10) 0.0186(11) -0.0029(8) 0.0054(8) -0.0014(8)
C59 0.0209(11) 0.0277(11) 0.0236(12) 0.0021(9) 0.0022(9) -0.0015(9)
C60 0.0419(15) 0.0270(13) 0.0460(17) 0.0010(12) -0.0032(13) 0.0003(11)
C61 0.0244(12) 0.0360(13) 0.0329(14) 0.0036(11) -0.0036(10) -0.0027(10)
C62 0.0210(10) 0.0258(11) 0.0180(11) 0.0005(9) 0.0044(9) 0.0007(8)
C63 0.0230(11) 0.0360(14) 0.0376(15) -0.0101(12) 0.0005(11) -0.0008(10)
C64 0.0327(13) 0.0310(13) 0.0273(14) 0.0060(10) 0.0067(11) 0.0065(10)
C100 0.109(4) 0.055(2) 0.090(4) -0.007(2) 0.020(3) -0.022(3)
C101 0.109(4) 0.086(3) 0.055(3) -0.009(2) 0.003(3) -0.012(3)
C102 0.135(5) 0.049(2) 0.064(3) 0.000(2) -0.006(3) 0.036(3)
C103 0.128(5) 0.090(3) 0.036(2) 0.000(2) -0.006(3) 0.018(3)
C104 0.171(7) 0.084(4) 0.125(6) -0.030(4) -0.011(5) 0.063(5)
C105 0.100(4) 0.120(5) 0.100(5) 0.009(4) -0.020(4) 0.020(4)
N1 0.0184(8) 0.0187(8) 0.0138(9) -0.0014(7) 0.0014(7) 0.0003(7)
N2 0.0178(8) 0.0221(9) 0.0157(9) -0.0032(7) 0.0030(7) 0.0007(7)
N3 0.0163(8) 0.0175(8) 0.0165(9) 0.0004(7) 0.0032(7) -0.0022(6)
N4 0.0174(8) 0.0164(8) 0.0182(9) -0.0009(7) 0.0052(7) -0.0034(6)
Ni1 0.01914(17) 0.01793(17) 0.01224(18) -0.00052(13) 0.00338(14) 0.00011(13)
Ni2 0.01544(17) 0.01444(17) 0.0216(2) -0.00110(14) 0.00465(14) -0.00266(13)
Te1 0.03152(8) 0.01750(7) 0.02204(8) 0.00029(5) 0.01360(6) 0.00243(5)
Te2 0.01704(7) 0.01767(7) 0.02217(8) -0.00469(5) 0.00368(5) -0.00022(5)

loop_
_atom_type_symbol
_atom_type_description
_atom_type_scat_dispersion_real
_atom_type_scat_dispersion_imag
_atom_type_scat_source
C C 0.0181 0.0091 'International Tables Vol C Tables 4.2.6.8 and 6.1.1.4'
H H 0.0000 0.0000 'International Tables Vol C Tables 4.2.6.8 and 6.1.1.4'
N N 0.0311 0.0180 'International Tables Vol C Tables 4.2.6.8 and 6.1.1.4'
Ni Ni -3.0029 0.5091 'International Tables Vol C Tables 4.2.6.8 and 6.1.1.4'
Te Te -0.1759 6.3531 'International Tables Vol C Tables 4.2.6.8 and 6.1.1.4'

loop_
_geom_angle_atom_site_label_1
_geom_angle_atom_site_label_2
_geom_angle_atom_site_label_3
_geom_angle
N1 C1 Ni1 129.11(16)
N2 C1 N1 103.20(18)
N2 C1 Ni1 127.67(16)
C3 C2 N1 106.7(2)
C2 C3 N2 107.0(2)
C5 C4 C8 108.5(2)
C5 C4 Ni1 72.99(14)
C8 C4 Ni1 71.98(13)
C4 C5 C6 107.0(2)
C4 C5 Ni1 68.42(13)
C6 C5 Ni1 69.08(13)
C5 C6 C7 108.7(2)
C5 C6 Ni1 72.02(13)
C7 C6 Ni1 72.99(13)
C6 C7 Ni1 68.06(13)
C8 C7 C6 107.5(2)
C8 C7 Ni1 69.78(14)
C4 C8 Ni1 68.25(13)
C7 C8 C4 108.0(2)
C7 C8 Ni1 72.58(14)
C10 C9 N1 118.4(2)
C14 C9 C10 122.6(2)
C14 C9 N1 118.86(19)
C9 C10 C15 121.1(2)
C11 C10 C9 117.3(2)
C11 C10 C15 121.4(2)
C12 C11 C10 120.9(2)
C13 C12 C11 120.6(2)
C12 C13 C14 121.4(2)
C9 C14 C18 122.0(2)
C13 C14 C9 117.0(2)
C13 C14 C18 120.8(2)
C10 C15 C16 113.4(3)
C10 C15 C17 110.4(2)
C17 C15 C16 109.3(2)
C14 C18 C19 113.1(2)
C14 C18 C20 109.2(2)
C20 C18 C19 109.7(2)
C22 C21 C26 123.2(2)
C22 C21 N2 117.6(2)
C26 C21 N2 119.1(2)
C21 C22 C27 122.7(2)
C23 C22 C21 117.0(2)
C23 C22 C27 120.3(2)
C24 C23 C22 121.3(2)
C23 C24 C25 120.3(2)
C24 C25 C26 121.0(2)
C21 C26 C30 122.6(2)
C25 C26 C21 117.1(2)
C25 C26 C30 120.3(2)
C22 C27 C28 112.8(2)
C22 C27 C29 111.5(2)
C28 C27 C29 109.8(2)
C26 C30 C31 112.6(2)
C26 C30 C32 110.4(2)
C32 C30 C31 111.0(2)
N3 C33 Ni2 130.26(16)
N4 C33 N3 103.53(18)
N4 C33 Ni2 126.08(16)
C35 C34 N3 107.41(19)
C34 C35 N4 106.63(19)
C37 C36 C40 109.0(2)
C37 C36 Ni2 71.37(13)
C40 C36 Ni2 73.92(14)
C36 C37 Ni2 69.59(14)
C38 C37 C36 106.5(2)
C38 C37 Ni2 69.06(14)
C37 C38 C39 108.4(2)
C37 C38 Ni2 72.05(13)
C39 C38 Ni2 73.35(13)
C38 C39 Ni2 67.34(13)
C40 C39 C38 108.1(2)
C40 C39 Ni2 72.33(14)
C36 C40 Ni2 67.51(13)
C39 C40 C36 107.8(2)
C39 C40 Ni2 70.77(13)
C42 C41 C46 122.5(2)
C42 C41 N3 118.03(19)
C46 C41 N3 119.3(2)
C41 C42 C47 121.8(2)
C43 C42 C41 117.4(2)
C43 C42 C47 120.6(2)
C44 C43 C42 121.3(2)
C45 C44 C43 120.1(2)
C44 C45 C46 121.5(2)
C41 C46 C50 123.7(2)
C45 C46 C41 117.2(2)
C45 C46 C50 118.9(2)
C42 C47 C48 110.14(19)
C42 C47 C49 113.8(2)
C49 C47 C48 109.7(2)
C46 C50 C51 109.74(19)
C46 C50 C52 113.2(2)
C52 C50 C51 109.19(19)
C54 C53 N4 118.1(2)
C58 C53 C54 122.8(2)
C58 C53 N4 119.10(19)
C53 C54 C59 122.6(2)
C55 C54 C53 117.3(2)
C55 C54 C59 120.1(2)
C56 C55 C54 121.1(2)
C55 C56 C57 120.3(2)
C56 C57 C58 121.1(2)
C53 C58 C62 122.82(19)
C57 C58 C53 117.3(2)
C57 C58 C62 119.8(2)
C54 C59 C60 110.4(2)
C54 C59 C61 113.0(2)
C60 C59 C61 109.3(2)
C58 C62 C63 109.06(19)
C58 C62 C64 112.5(2)
C63 C62 C64 111.1(2)
C100 C101 C102 116.9(5)
C101 C102 C103 119.7(4)
C104 C103 C102 119.5(5)
C103 C104 C105 118.3(6)
C1 N1 C2 111.59(18)
C1 N1 C9 125.45(18)
C2 N1 C9 122.89(18)
C1 N2 C3 111.53(18)
C1 N2 C21 127.21(19)
C3 N2 C21 120.84(18)
C33 N3 C34 110.92(18)
C33 N3 C41 126.11(18)
C34 N3 C41 122.66(18)
C33 N4 C35 111.49(18)
C33 N4 C53 124.18(18)
C35 N4 C53 123.74(18)
C1 Ni1 C4 162.72(10)
C1 Ni1 C5 124.71(9)
C1 Ni1 C6 103.93(9)
C1 Ni1 C7 116.04(9)
C1 Ni1 C8 149.93(9)
C1 Ni1 Te1 91.79(6)
C4 Ni1 C5 38.59(9)
C4 Ni1 C6 65.33(9)
C4 Ni1 C7 64.93(9)
C4 Ni1 C8 39.77(9)
C4 Ni1 Te1 99.21(7)
C5 Ni1 C7 64.71(9)
C5 Ni1 Te1 129.44(7)
C6 Ni1 C5 38.89(9)
C6 Ni1 C7 38.95(9)
C6 Ni1 C8 64.78(9)
C6 Ni1 Te1 164.26(7)
C7 Ni1 Te1 133.37(7)
C8 Ni1 C5 65.06(9)
C8 Ni1 C7 37.65(9)
C8 Ni1 Te1 101.77(7)
C33 Ni2 C36 107.47(9)
C33 Ni2 C37 130.67(10)
C33 Ni2 C38 169.44(10)
C33 Ni2 C39 145.92(10)
C33 Ni2 C40 115.25(9)
C33 Ni2 Te2 90.41(6)
C36 Ni2 C37 39.04(10)
C36 Ni2 C39 63.87(10)
C36 Ni2 C40 38.57(10)
C36 Ni2 Te2 162.05(7)
C37 Ni2 C39 64.80(10)
C37 Ni2 C40 64.61(10)
C37 Ni2 Te2 126.26(7)
C38 Ni2 C36 65.15(9)
C38 Ni2 C37 38.89(10)
C38 Ni2 C39 39.31(10)
C38 Ni2 C40 64.30(9)
C38 Ni2 Te2 96.91(7)
C39 Ni2 C40 36.90(10)
C39 Ni2 Te2 102.10(7)
C40 Ni2 Te2 134.32(7)
Ni1 Te1 Te2 108.927(10)
Ni2 Te2 Te1 105.377(10)

loop_
_geom_bond_atom_site_label_1
_geom_bond_atom_site_label_2
_geom_bond_distance
C1 N1 1.370(3)
C1 N2 1.368(3)
C1 Ni1 1.873(2)
C2 C3 1.342(3)
C2 N1 1.387(3)
C3 N2 1.387(3)
C4 C5 1.406(3)
C4 C8 1.444(3)
C4 Ni1 2.097(2)
C5 C6 1.423(3)
C5 Ni1 2.156(2)
C6 C7 1.435(3)
C6 Ni1 2.118(2)
C7 C8 1.397(3)
C7 Ni1 2.183(2)
C8 Ni1 2.147(2)
C9 C10 1.407(3)
C9 C14 1.402(3)
C9 N1 1.443(3)
C10 C11 1.393(3)
C10 C15 1.519(3)
C11 C12 1.382(4)
C12 C13 1.373(4)
C13 C14 1.394(3)
C14 C18 1.516(3)
C15 C16 1.529(4)
C15 C17 1.528(4)
C18 C19 1.535(3)
C18 C20 1.533(4)
C21 C22 1.399(3)
C21 C26 1.402(3)
C21 N2 1.444(3)
C22 C23 1.398(3)
C22 C27 1.521(3)
C23 C24 1.380(4)
C24 C25 1.384(4)
C25 C26 1.398(3)
C26 C30 1.518(3)
C27 C28 1.531(4)
C27 C29 1.533(4)
C30 C31 1.531(4)
C30 C32 1.528(4)
C33 N3 1.374(3)
C33 N4 1.368(3)
C33 Ni2 1.872(2)
C34 C35 1.341(3)
C34 N3 1.386(3)
C35 N4 1.389(3)
C36 C37 1.420(4)
C36 C40 1.425(4)
C36 Ni2 2.112(2)
C37 C38 1.410(4)
C37 Ni2 2.136(2)
C38 C39 1.439(4)
C38 Ni2 2.097(2)
C39 C40 1.384(4)
C39 Ni2 2.177(2)
C40 Ni2 2.197(2)
C41 C42 1.406(3)
C41 C46 1.408(3)
C41 N3 1.447(3)
C42 C43 1.392(3)
C42 C47 1.521(3)
C43 C44 1.386(4)
C44 C45 1.380(4)
C45 C46 1.394(3)
C46 C50 1.519(3)
C47 C48 1.531(4)
C47 C49 1.530(3)
C50 C51 1.538(3)
C50 C52 1.535(3)
C53 C54 1.405(3)
C53 C58 1.398(3)
C53 N4 1.447(3)
C54 C55 1.394(3)
C54 C59 1.518(3)
C55 C56 1.382(4)
C56 C57 1.384(3)
C57 C58 1.396(3)
C58 C62 1.519(3)
C59 C60 1.533(4)
C59 C61 1.534(3)
C62 C63 1.528(3)
C62 C64 1.529(3)
C100 C101 1.424(7)
C101 C102 1.469(7)
C102 C103 1.473(8)
C103 C104 1.439(8)
C104 C105 1.530(9)
Ni1 Te1 2.4769(4)
Ni2 Te2 2.4741(4)
Te1 Te2 2.70633(19)
